data_7120829
loop_
_publ_author_name
'Tu, Tao'
'Zhu, Haibo'
'Shen, Yajing'
'Deng, Qinyue'
'Chen, Jinjin'

_publ_section_title
;
 Pd(NHC)-Catalyzed Alkylsulfonylation of Boronic Acids: A General and
 Efficient Approach for Sulfone Synthesis
;
_journal_name_full 'Chem. Commun.'
_journal_paper_doi 10.1039/C7CC05851A
_journal_year 2017
_chemical_formula_sum 'C48 H40 Cl2 O4 P2 Pd2 S2'
_chemical_formula_weight 1090.560
_space_group_IT_number 18
_symmetry_Int_Tables_number 18
_symmetry_space_group_name_Hall 'P 2 2ab'
_symmetry_space_group_name_H-M 'P 21 21 2'
_audit_creation_date 2016-11-21
_audit_creation_method SHELXL-2014/7
_audit_update_record
;
2016-11-21 deposited with the CCDC.
2017-10-25 downloaded from the CCDC.
;
_cell_angle_alpha 90.000
_cell_angle_beta 90.000
_cell_angle_gamma 90.000
_cell_formula_units_Z 2
_cell_length_a 15.3761(15)
_cell_length_b 17.6529(17)
_cell_length_c 8.9032(9)
_cell_volume 2416.6(4)
_refine_ls_R_factor_all 0.040
_cod_data_source_file c7cc05851a2.cif
_cod_data_source_block mo_61121aa
_cod_original_sg_symbol_Hall P_2_2ab
_cod_database_code 7120829

loop_
_symmetry_equiv_pos_site_id
_symmetry_equiv_pos_as_xyz
1 x,y,z
2 -x,-y,z
3 1/2+x,1/2-y,-z
4 1/2-x,1/2+y,-z

loop_
_atom_site_aniso_label
_atom_site_aniso_U_11
_atom_site_aniso_U_22
_atom_site_aniso_U_33
_atom_site_aniso_U_12
_atom_site_aniso_U_13
_atom_site_aniso_U_23
Pd1 0.0163(2) 0.0170(2) 0.0184(2) 0.00159(18) -0.00002(18) 0.00066(18)
P1 0.0186(8) 0.0166(7) 0.0133(7) 0.0008(6) 0.0008(6) 0.0005(6)
S1 0.0231(8) 0.0154(7) 0.0270(8) 0.0007(6) -0.0003(7) 0.0020(6)
Cl1 0.0226(8) 0.0235(8) 0.0292(8) 0.0031(6) 0.0046(6) 0.0078(6)
O1 0.021(2) 0.030(3) 0.029(3) 0.003(2) -0.001(2) -0.006(2)
O2 0.040(3) 0.023(3) 0.046(3) 0.001(2) 0.002(3) 0.007(2)
C1 0.024(3) 0.019(3) 0.029(4) 0.002(3) -0.003(3) -0.009(3)
C2 0.032(4) 0.023(3) 0.029(4) 0.007(3) -0.005(3) -0.002(3)
C3 0.050(5) 0.045(5) 0.047(5) 0.016(4) -0.008(5) -0.020(5)
C4 0.038(5) 0.044(5) 0.065(6) 0.016(4) -0.024(5) -0.027(5)
C5 0.026(4) 0.036(5) 0.094(9) -0.006(4) -0.009(5) -0.026(5)
C6 0.031(4) 0.029(4) 0.044(4) -0.005(3) 0.001(4) -0.004(3)
C7 0.018(3) 0.009(3) 0.032(3) -0.002(2) -0.003(3) 0.001(2)
C8 0.029(4) 0.029(4) 0.024(3) -0.006(3) 0.003(3) -0.005(3)
C9 0.031(4) 0.032(4) 0.043(5) -0.002(3) -0.001(4) -0.013(4)
C10 0.027(4) 0.025(4) 0.067(6) -0.001(3) -0.001(4) -0.004(4)
C11 0.036(4) 0.034(4) 0.054(5) -0.008(4) 0.001(5) 0.009(4)
C12 0.030(4) 0.033(4) 0.036(4) -0.004(3) -0.003(3) 0.003(3)
C13 0.023(3) 0.023(3) 0.028(4) -0.003(3) -0.001(3) 0.007(3)
C14 0.037(4) 0.022(3) 0.021(3) 0.006(3) -0.002(3) -0.002(3)
C15 0.048(5) 0.034(4) 0.021(3) 0.003(4) -0.005(3) 0.003(3)
C16 0.057(5) 0.036(4) 0.016(3) 0.002(4) 0.002(3) 0.003(3)
C17 0.048(5) 0.042(5) 0.026(4) 0.004(4) 0.006(4) -0.009(3)
C18 0.032(4) 0.027(3) 0.024(3) 0.006(3) 0.002(3) 0.000(3)
C19 0.017(3) 0.010(3) 0.042(4) 0.002(2) -0.005(3) -0.007(3)
C20 0.025(3) 0.027(4) 0.016(3) 0.000(3) 0.000(3) -0.004(3)
C21 0.032(4) 0.034(4) 0.016(3) 0.004(3) -0.002(3) 0.002(3)
C22 0.030(4) 0.029(4) 0.032(4) 0.008(3) -0.008(3) -0.006(3)
C23 0.017(3) 0.041(4) 0.056(5) 0.001(3) -0.003(4) 0.003(4)
C24 0.026(4) 0.019(3) 0.035(4) 0.002(3) -0.001(3) 0.000(3)

loop_
_atom_site_label
_atom_site_type_symbol
_atom_site_fract_x
_atom_site_fract_y
_atom_site_fract_z
_atom_site_occupancy
_atom_site_symmetry_multiplicity
_atom_site_Wyckoff_symbol
_atom_site_calc_flag
_atom_site_thermal_displace_type
_atom_site_U_iso_or_equiv
Pd1 Pd 0.9129(0) 0.0524(0) 0.6848(0) 1.000 4 c d Uani 0.01723(16)
P1 P 0.7775(1) 0.0259(1) 0.7717(2) 1.000 4 c d Uani 0.0162(3)
S1 S 0.9043(1) 0.1728(1) 0.7671(2) 1.000 4 c d Uani 0.0218(3)
Cl1 Cl 1.0591(1) 0.0739(1) 0.5988(2) 1.000 4 c d Uani 0.0251(4)
O1 O 0.8237(3) 0.1938(3) 0.8442(6) 1.000 4 c d Uani 0.0268(11)
O2 O 0.9298(4) 0.2213(3) 0.6409(7) 1.000 4 c d Uani 0.0363(14)
C1 C 0.9863(5) 0.1828(4) 0.9087(9) 1.000 4 c d Uani 0.0240(14)
C2 C 0.9664(5) 0.1641(4) 1.0544(9) 1.000 4 c d Uani 0.0282(15)
H2 H 0.9115 0.1422 1.0772 1.000 4 c calc Uiso 0.03400
C3 C 1.0270(7) 0.1771(6) 1.1703(12) 1.000 4 c d Uani 0.047(2)
H3 H 1.0137 0.1644 1.2714 1.000 4 c calc Uiso 0.05600
C4 C 1.1062(7) 0.2087(6) 1.1334(13) 1.000 4 c d Uani 0.049(3)
H4 H 1.1480 0.2172 1.2103 1.000 4 c calc Uiso 0.05900
C5 C 1.1262(6) 0.2281(6) 0.9869(15) 1.000 4 c d Uani 0.052(3)
H5 H 1.1808 0.2506 0.9645 1.000 4 c calc Uiso 0.06200
C6 C 1.0664(6) 0.2148(5) 0.8719(11) 1.000 4 c d Uani 0.0347(18)
H6 H 1.0800 0.2273 0.7708 1.000 4 c calc Uiso 0.04200
C7 C 0.7387(4) -0.0698(3) 0.7340(8) 1.000 4 c d Uani 0.0198(13)
C8 C 0.7302(5) -0.0914(4) 0.5882(9) 1.000 4 c d Uani 0.0274(15)
H8 H 0.7469 -0.0575 0.5106 1.000 4 c calc Uiso 0.03300
C9 C 0.6968(5) -0.1641(5) 0.5498(11) 1.000 4 c d Uani 0.0353(18)
H9 H 0.6923 -0.1794 0.4478 1.000 4 c calc Uiso 0.04200
C10 C 0.6705(5) -0.2126(5) 0.6669(13) 1.000 4 c d Uani 0.040(2)
H10 H 0.6469 -0.2610 0.6440 1.000 4 c calc Uiso 0.04800
C11 C 0.6788(6) -0.1907(5) 0.8107(13) 1.000 4 c d Uani 0.041(2)
H11 H 0.6619 -0.2239 0.8895 1.000 4 c calc Uiso 0.05000
C12 C 0.7123(5) -0.1188(5) 0.8443(10) 1.000 4 c d Uani 0.0333(17)
H12 H 0.7169 -0.1037 0.9464 1.000 4 c calc Uiso 0.04000
C13 C 0.7816(5) 0.0325(4) 0.9696(8) 1.000 4 c d Uani 0.0249(15)
C14 C 0.8464(5) -0.0087(4) 1.0500(8) 1.000 4 c d Uani 0.0265(15)
H14 H 0.8828 -0.0429 0.9968 1.000 4 c calc Uiso 0.03200
C15 C 0.8579(6) -0.0004(5) 1.2033(9) 1.000 4 c d Uani 0.0347(18)
H15 H 0.9016 -0.0284 1.2541 1.000 4 c calc Uiso 0.04200
C16 C 0.8052(6) 0.0489(5) 1.2816(8) 1.000 4 c d Uani 0.0365(18)
H16 H 0.8134 0.0552 1.3866 1.000 4 c calc Uiso 0.04400
C17 C 0.7408(6) 0.0893(5) 1.2095(9) 1.000 4 c d Uani 0.0386(19)
H17 H 0.7047 0.1228 1.2652 1.000 4 c calc Uiso 0.04600
C18 C 0.7285(5) 0.0813(4) 1.0556(8) 1.000 4 c d Uani 0.0278(15)
H18 H 0.6835 0.1092 1.0075 1.000 4 c calc Uiso 0.03300
C19 C 0.6887(4) 0.0843(4) 0.6961(10) 1.000 4 c d Uani 0.0229(14)
C20 C 0.7046(5) 0.1417(4) 0.5960(8) 1.000 4 c d Uani 0.0227(14)
H20 H 0.7627 0.1541 0.5693 1.000 4 c calc Uiso 0.02700
C21 C 0.6358(5) 0.1818(5) 0.5336(8) 1.000 4 c d Uani 0.0272(15)
H21 H 0.6466 0.2214 0.4639 1.000 4 c calc Uiso 0.03300
C22 C 0.5510(5) 0.1635(5) 0.5739(9) 1.000 4 c d Uani 0.0301(16)
H22 H 0.5038 0.1910 0.5320 1.000 4 c calc Uiso 0.03600
C23 C 0.5353(5) 0.1073(5) 0.6715(12) 1.000 4 c d Uani 0.0380(19)
H23 H 0.4768 0.0934 0.6924 1.000 4 c calc Uiso 0.04600
C24 C 0.6038(5) 0.0680(4) 0.7445(9) 1.000 4 c d Uani 0.0271(15)
H24 H 0.5929 0.0324 0.8223 1.000 4 c calc Uiso 0.03200

loop_
_atom_type_symbol
_atom_type_radius_bond
Pd 1.200
P 1.200
S 1.200
Cl 1.200
O 1.200
C 1.200
H 1.200

loop_
_geom_angle_atom_site_label_1
_geom_angle_atom_site_label_2
_geom_angle_atom_site_label_3
_geom_angle_site_symmetry_1
_geom_angle_site_symmetry_3
_geom_angle
_geom_angle_publ_flag
S1 Pd1 P1 . . 91.73(6) no
S1 Pd1 Cl1 . 2_755 172.99(7) no
P1 Pd1 Cl1 . 2_755 94.70(6) no
S1 Pd1 Cl1 . . 90.53(6) no
P1 Pd1 Cl1 . . 176.80(6) no
Cl1 Pd1 Cl1 2_755 . 82.93(7) no
S1 Pd1 Pd1 . 2_755 125.76(5) no
P1 Pd1 Pd1 . 2_755 129.62(5) no
Cl1 Pd1 Pd1 2_755 2_755 47.42(4) no
Cl1 Pd1 Pd1 . 2_755 47.20(4) no
C13 P1 C7 . . 104.9(3) no
C13 P1 C19 . . 110.7(4) no
C7 P1 C19 . . 102.1(3) no
C13 P1 Pd1 . . 107.1(3) no
C7 P1 Pd1 . . 115.4(2) no
C19 P1 Pd1 . . 116.1(2) no
O1 S1 O2 . . 115.9(3) no
O1 S1 C1 . . 103.9(3) no
O2 S1 C1 . . 107.1(4) no
O1 S1 Pd1 . . 116.2(2) no
O2 S1 Pd1 . . 106.6(3) no
C1 S1 Pd1 . . 106.3(2) no
Pd1 Cl1 Pd1 2_755 . 85.37(6) no
C2 C1 C6 . . 121.1(8) no
C2 C1 S1 . . 119.0(6) no
C6 C1 S1 . . 119.7(6) no
C1 C2 C3 . . 120.3(9) no
C4 C3 C2 . . 118.4(10) no
C3 C4 C5 . . 121.4(9) no
C4 C5 C6 . . 120.3(9) no
C1 C6 C5 . . 118.5(9) no
C8 C7 C12 . . 118.6(7) no
C8 C7 P1 . . 117.9(5) no
C12 C7 P1 . . 123.4(6) no
C7 C8 C9 . . 121.1(8) no
C10 C9 C8 . . 118.3(8) no
C11 C10 C9 . . 120.2(8) no
C10 C11 C12 . . 119.9(9) no
C7 C12 C11 . . 121.9(9) no
C18 C13 C14 . . 116.3(6) no
C18 C13 P1 . . 124.1(6) no
C14 C13 P1 . . 119.4(6) no
C15 C14 C13 . . 122.0(7) no
C16 C15 C14 . . 119.4(8) no
C15 C16 C17 . . 120.8(7) no
C16 C17 C18 . . 120.3(8) no
C17 C18 C13 . . 121.1(8) no
C20 C19 C24 . . 121.1(7) no
C20 C19 P1 . . 121.4(5) no
C24 C19 P1 . . 117.5(6) no
C19 C20 C21 . . 120.0(7) no
C20 C21 C22 . . 119.5(7) no
C23 C22 C21 . . 120.5(7) no
C22 C23 C24 . . 121.7(7) no
C19 C24 C23 . . 116.7(7) no

loop_
_geom_bond_atom_site_label_1
_geom_bond_atom_site_label_2
_geom_bond_site_symmetry_2
_geom_bond_distance
_geom_bond_publ_flag
Pd1 S1 . 2.2516(17) no
Pd1 P1 . 2.2699(18) no
Pd1 Cl1 2_755 2.3963(17) no
Pd1 Cl1 . 2.4047(17) no
Pd1 Pd1 2_755 3.2551(9) no
P1 C13 . 1.767(7) no
P1 C7 . 1.822(6) no
P1 C19 . 1.838(7) no
S1 O1 . 1.465(5) no
S1 O2 . 1.466(6) no
S1 C1 . 1.791(8) no
Cl1 Pd1 2_755 2.3963(17) no
C1 C2 . 1.372(11) no
C1 C6 . 1.394(11) no
C2 C3 . 1.410(12) no
C3 C4 . 1.379(16) no
C4 C5 . 1.383(18) no
C5 C6 . 1.396(14) no
C7 C8 . 1.36(1) no
C7 C12 . 1.371(11) no
C8 C9 . 1.423(11) no
C9 C10 . 1.409(14) no
C10 C11 . 1.344(16) no
C11 C12 . 1.402(12) no
C13 C18 . 1.413(11) no
C13 C14 . 1.427(10) no
C14 C15 . 1.384(11) no
C15 C16 . 1.378(12) no
C16 C17 . 1.379(13) no
C17 C18 . 1.390(11) no
C19 C20 . 1.371(11) no
C19 C24 . 1.405(10) no
C20 C21 . 1.388(10) no
C21 C22 . 1.391(12) no
C22 C23 . 1.341(13) no
C23 C24 . 1.419(11) no

loop_
_geom_torsion_atom_site_label_1
_geom_torsion_atom_site_label_2
_geom_torsion_atom_site_label_3
_geom_torsion_atom_site_label_4
_geom_torsion
_geom_torsion_publ_flag
O1 S1 C1 C2 36.0(7) no
O2 S1 C1 C2 159.2(6) no
Pd1 S1 C1 C2 -87.1(6) no
O1 S1 C1 C6 -138.9(6) no
O2 S1 C1 C6 -15.8(7) no
Pd1 S1 C1 C6 97.9(6) no
C6 C1 C2 C3 0.1(12) no
S1 C1 C2 C3 -174.8(6) no
C1 C2 C3 C4 -0.2(12) no
C2 C3 C4 C5 0.7(14) no
C3 C4 C5 C6 -1.2(15) no
C2 C1 C6 C5 -0.5(12) no
S1 C1 C6 C5 174.4(7) no
C4 C5 C6 C1 1.0(13) no
C13 P1 C7 C8 -179.1(6) no
C19 P1 C7 C8 65.3(7) no
Pd1 P1 C7 C8 -61.6(6) no
C13 P1 C7 C12 5.4(7) no
C19 P1 C7 C12 -110.2(7) no
Pd1 P1 C7 C12 122.9(6) no
C12 C7 C8 C9 -1.6(12) no
P1 C7 C8 C9 -177.3(6) no
C7 C8 C9 C10 1.6(12) no
C8 C9 C10 C11 -1.2(13) no
C9 C10 C11 C12 1.0(14) no
C8 C7 C12 C11 1.3(12) no
P1 C7 C12 C11 176.8(7) no
C10 C11 C12 C7 -1.1(14) no
C7 P1 C13 C18 -114.5(7) no
C19 P1 C13 C18 -5.1(8) no
Pd1 P1 C13 C18 122.4(6) no
C7 P1 C13 C14 70.7(6) no
C19 P1 C13 C14 -179.8(6) no
Pd1 P1 C13 C14 -52.3(6) no
C18 C13 C14 C15 -1.2(12) no
P1 C13 C14 C15 174.0(7) no
C13 C14 C15 C16 0.1(14) no
C14 C15 C16 C17 0.8(14) no
C15 C16 C17 C18 -0.6(15) no
C16 C17 C18 C13 -0.5(14) no
C14 C13 C18 C17 1.4(12) no
P1 C13 C18 C17 -173.6(7) no
C13 P1 C19 C20 120.8(6) no
C7 P1 C19 C20 -128.0(6) no
Pd1 P1 C19 C20 -1.6(7) no
C13 P1 C19 C24 -59.3(7) no
C7 P1 C19 C24 51.9(7) no
Pd1 P1 C19 C24 178.3(5) no
C24 C19 C20 C21 -4.0(11) no
P1 C19 C20 C21 175.9(6) no
C19 C20 C21 C22 0.3(11) no
C20 C21 C22 C23 -0.5(12) no
C21 C22 C23 C24 4.3(13) no
C20 C19 C24 C23 7.4(11) no
P1 C19 C24 C23 -172.5(6) no
C22 C23 C24 C19 -7.6(13) no
